data_4309188
loop_
_publ_author_name
'Louise Huebner'
'Anna Kornienko'
'Thomas J. Emge'
'John G. Brennan'

_publ_section_title
;
Lanthanide Clusters with Internal Ln: Fragmentation and the Formation of
Dimers with Bridging Se2- and Se22- Ligands
;
_journal_name_full 'Inorganic Chemistry'
_journal_page_first 5118
_journal_page_last 5122
_journal_paper_doi 10.1021/ic050150g
_journal_volume 44
_journal_year 2005
_chemical_formula_sum 'C32.5 H32.5 Er2 I2 N6.5 S0.82 Se2.17'
_chemical_formula_weight 1300.66
_chemical_name_systematic
; 
 ? 
;
_space_group_IT_number 15
_symmetry_cell_setting monoclinic
_symmetry_space_group_name_Hall '-C 2yc'
_symmetry_space_group_name_H-M 'C 1 2/c 1'
_atom_sites_solution_hydrogens geom
_atom_sites_solution_primary direct
_atom_sites_solution_secondary difmap
_audit_creation_method SHELXL-97
_cell_angle_alpha 90.00
_cell_angle_beta 93.821(2)
_cell_angle_gamma 90.00
_cell_formula_units_Z 8
_cell_length_a 48.053(4)
_cell_length_b 9.6756(7)
_cell_length_c 16.9322(13)
_cell_measurement_reflns_used 5927
_cell_measurement_temperature 100(2)
_cell_measurement_theta_max 30.39
_cell_measurement_theta_min 2.45
_cell_volume 7855.0(11)
_computing_cell_refinement 'Bruker SMART'
_computing_data_collection 'Bruker SMART'
_computing_data_reduction 'Bruker SAINT'
_computing_molecular_graphics 'Bruker SHELXTL'
_computing_publication_material 'Bruker SHELXTL'
_computing_structure_refinement 'SHELXL-97 (Sheldrick, 1997)'
_computing_structure_solution 'SHELXS-97 (Sheldrick, 1990)'
_diffrn_ambient_temperature 100(2)
_diffrn_measured_fraction_theta_full 1.000
_diffrn_measured_fraction_theta_max 1.000
_diffrn_measurement_device_type 'CCD area detector'
_diffrn_measurement_method 'phi and omega scans'
_diffrn_radiation_monochromator graphite
_diffrn_radiation_source 'fine-focus sealed tube'
_diffrn_radiation_type MoK\a
_diffrn_radiation_wavelength 0.71073
_diffrn_reflns_av_R_equivalents 0.0921
_diffrn_reflns_av_sigmaI/netI 0.0687
_diffrn_reflns_limit_h_max 60
_diffrn_reflns_limit_h_min -60
_diffrn_reflns_limit_k_max 12
_diffrn_reflns_limit_k_min -12
_diffrn_reflns_limit_l_max 21
_diffrn_reflns_limit_l_min -21
_diffrn_reflns_number 42737
_diffrn_reflns_theta_full 26.37
_diffrn_reflns_theta_max 26.37
_diffrn_reflns_theta_min 2.15
_diffrn_standards_decay_% 0
_diffrn_standards_interval_time 0
_diffrn_standards_number 0
_exptl_absorpt_coefficient_mu 7.907
_exptl_absorpt_correction_T_max 0.7974
_exptl_absorpt_correction_T_min 0.3834
_exptl_absorpt_correction_type multi-scan
_exptl_absorpt_process_details 'Bruker SAINT (SADABS)'
_exptl_crystal_colour yellow
_exptl_crystal_density_diffrn 2.200
_exptl_crystal_density_method 'not measured'
_exptl_crystal_description lathe
_exptl_crystal_F_000 4817
_exptl_crystal_size_max 0.15
_exptl_crystal_size_mid 0.11
_exptl_crystal_size_min 0.03
_refine_diff_density_max 2.898
_refine_diff_density_min -1.650
_refine_diff_density_rms 0.285
_refine_ls_extinction_method none
_refine_ls_goodness_of_fit_ref 1.120
_refine_ls_hydrogen_treatment mixed
_refine_ls_matrix_type full
_refine_ls_number_parameters 417
_refine_ls_number_reflns 8023
_refine_ls_number_restraints 713
_refine_ls_restrained_S_all 1.073
_refine_ls_R_factor_all 0.0795
_refine_ls_R_factor_gt 0.0589
_refine_ls_shift/su_max 0.001
_refine_ls_shift/su_mean 0.000
_refine_ls_structure_factor_coef Fsqd
_refine_ls_weighting_details 'calc w=1/[\s^2^(Fo^2^)+(0.0430P)^2^+266.7312P] where P=(Fo^2^+2Fc^2^)/3'
_refine_ls_weighting_scheme calc
_refine_ls_wR_factor_gt 0.1268
_refine_ls_wR_factor_ref 0.1325
_reflns_number_gt 6264
_reflns_number_total 8023
_reflns_threshold_expression >2sigma(I)
_cod_data_source_file ic050150gsi20050131_031853.cif
_cod_data_source_block er10py_erisse
_cod_depositor_comments
;
The following automatic conversions were performed:
'_symmetry_cell_setting' value 'Monoclinic' changed to 'monoclinic'
according to '/home/saulius/struct/CIF-dictionaries/cif_core.dic'
dictionary named 'cif_core.dic' version 2.4.1 from 2010-06-29.

Automatic conversion script
Id: cif_fix_enum 1527 2010-12-29 10:47:43Z saulius 
;
_cod_original_cell_volume 7855.0(10)
_cod_original_formula_sum 'C32.50 H32.50 Er2 I2 N6.50 S0.82 Se2.17'
_cod_database_code 4309188

loop_
_symmetry_equiv_pos_as_xyz
'x, y, z'
'-x, y, -z+1/2'
'x+1/2, y+1/2, z'
'-x+1/2, y+1/2, -z+1/2'
'-x, -y, -z'
'x, -y, z-1/2'
'-x+1/2, -y+1/2, -z'
'x+1/2, -y+1/2, z-1/2'

loop_
_atom_site_label
_atom_site_type_symbol
_atom_site_fract_x
_atom_site_fract_y
_atom_site_fract_z
_atom_site_U_iso_or_equiv
_atom_site_adp_type
_atom_site_occupancy
_atom_site_symmetry_multiplicity
_atom_site_calc_flag
_atom_site_refinement_flags
_atom_site_disorder_assembly
_atom_site_disorder_group
Er1 Er 0.333048(10) 0.15218(5) 0.53829(3) 0.01461(13) Uani 1 1 d U . .
Er2 Er 0.407699(10) 0.16882(5) 0.60518(3) 0.01418(13) Uani 1 1 d U . .
I1 I 0.293995(17) 0.25063(8) 0.39965(4) 0.02192(18) Uani 1 1 d U . .
I2 I 0.460860(15) 0.27615(7) 0.53262(4) 0.01777(17) Uani 1 1 d U . .
Se1 Se 0.38094(2) 0.15079(12) 0.44761(7) 0.0190(2) Uani 1 1 d U . .
Se2 Se 0.37372(2) 0.36294(11) 0.51149(7) 0.0189(3) Uani 1 1 d U . .
S3 S 0.36267(5) 0.0680(2) 0.66414(13) 0.0194(8) Uani 0.828(8) 1 d PU . .
Se3 Se 0.36267(5) 0.0680(2) 0.66414(13) 0.0194(8) Uani 0.172(8) 1 d PU . .
N1 N 0.31317(19) 0.3484(10) 0.6159(6) 0.0192(18) Uani 1 1 d U . .
N2 N 0.32981(19) -0.0851(10) 0.4760(5) 0.0167(17) Uani 1 1 d U . .
N3 N 0.29113(19) 0.0409(10) 0.5916(5) 0.0184(18) Uani 1 1 d U . .
N4 N 0.42351(19) -0.0686(10) 0.5688(5) 0.0183(17) Uani 1 1 d U . .
N5 N 0.4363(2) 0.0961(9) 0.7270(6) 0.0194(18) Uani 1 1 d U . .
N6 N 0.40946(19) 0.3718(9) 0.6956(5) 0.0172(17) Uani 1 1 d U . .
C1 C 0.3307(3) 0.4182(12) 0.6670(6) 0.021(2) Uani 1 1 d U . .
H1 H 0.3494 0.3866 0.6766 0.025 Uiso 1 1 calc R . .
C2 C 0.3221(3) 0.5354(13) 0.7060(6) 0.025(2) Uani 1 1 d U . .
H2 H 0.3347 0.5834 0.7418 0.030 Uiso 1 1 calc R . .
C3 C 0.2949(3) 0.5816(14) 0.6921(8) 0.032(3) Uani 1 1 d U . .
H3 H 0.2885 0.6628 0.7168 0.038 Uiso 1 1 calc R . .
C4 C 0.2776(3) 0.5065(13) 0.6417(7) 0.028(3) Uani 1 1 d U . .
H4 H 0.2587 0.5343 0.6327 0.034 Uiso 1 1 calc R . .
C5 C 0.2869(2) 0.3895(13) 0.6028(7) 0.022(2) Uani 1 1 d U . .
H5 H 0.2745 0.3397 0.5672 0.026 Uiso 1 1 calc R . .
C6 C 0.3312(2) -0.1015(12) 0.3981(7) 0.022(2) Uani 1 1 d U . .
H6 H 0.3322 -0.0215 0.3659 0.027 Uiso 1 1 calc R . .
C7 C 0.3313(3) -0.2308(13) 0.3619(7) 0.024(2) Uani 1 1 d U . .
H7 H 0.3329 -0.2397 0.3065 0.029 Uiso 1 1 calc R . .
C8 C 0.3291(3) -0.3483(12) 0.4107(7) 0.025(2) Uani 1 1 d U . .
H8 H 0.3289 -0.4386 0.3886 0.030 Uiso 1 1 calc R . .
C9 C 0.3273(2) -0.3298(12) 0.4898(7) 0.023(2) Uani 1 1 d U . .
H9 H 0.3256 -0.4069 0.5238 0.028 Uiso 1 1 calc R . .
C10 C 0.3279(2) -0.1977(12) 0.5198(7) 0.022(2) Uani 1 1 d U . .
H10 H 0.3270 -0.1865 0.5753 0.026 Uiso 1 1 calc R . .
C11 C 0.2896(3) 0.0246(13) 0.6703(7) 0.026(3) Uani 1 1 d U . .
H11 H 0.3038 0.0649 0.7046 0.031 Uiso 1 1 calc R . .
C12 C 0.2689(3) -0.0465(13) 0.7031(8) 0.029(3) Uani 1 1 d U . .
H12 H 0.2691 -0.0554 0.7591 0.034 Uiso 1 1 calc R . .
C13 C 0.2480(3) -0.1048(14) 0.6570(9) 0.034(3) Uani 1 1 d U . .
H13 H 0.2335 -0.1550 0.6797 0.041 Uiso 1 1 calc R . .
C14 C 0.2484(3) -0.0889(13) 0.5757(8) 0.030(3) Uani 1 1 d U . .
H14 H 0.2340 -0.1276 0.5413 0.036 Uiso 1 1 calc R . .
C15 C 0.2699(2) -0.0162(13) 0.5457(8) 0.026(3) Uani 1 1 d U . .
H15 H 0.2700 -0.0055 0.4899 0.031 Uiso 1 1 calc R . .
C16 C 0.4035(2) -0.1563(12) 0.5390(8) 0.025(3) Uani 1 1 d U . .
H16 H 0.3844 -0.1300 0.5403 0.030 Uiso 1 1 calc R . .
C17 C 0.4097(3) -0.2817(12) 0.5070(7) 0.030(3) Uani 1 1 d U . .
H17 H 0.3952 -0.3412 0.4870 0.036 Uiso 1 1 calc R . .
C18 C 0.4374(3) -0.3215(14) 0.5040(8) 0.038(3) Uani 1 1 d U . .
H18 H 0.4422 -0.4077 0.4817 0.045 Uiso 1 1 calc R . .
C19 C 0.4578(3) -0.2326(13) 0.5343(8) 0.031(3) Uani 1 1 d U . .
H19 H 0.4769 -0.2567 0.5335 0.038 Uiso 1 1 calc R . .
C20 C 0.4501(3) -0.1086(12) 0.5658(7) 0.025(2) Uani 1 1 d U . .
H20 H 0.4643 -0.0481 0.5865 0.030 Uiso 1 1 calc R . .
C21 C 0.4279(2) -0.0083(11) 0.7706(6) 0.017(2) Uani 1 1 d U . .
H21 H 0.4115 -0.0572 0.7530 0.020 Uiso 1 1 calc R . .
C22 C 0.4424(2) -0.0491(12) 0.8418(7) 0.022(2) Uani 1 1 d U . .
H22 H 0.4364 -0.1258 0.8713 0.027 Uiso 1 1 calc R . .
C23 C 0.4657(3) 0.0261(12) 0.8672(7) 0.022(2) Uani 1 1 d U . .
H23 H 0.4759 0.0021 0.9153 0.027 Uiso 1 1 calc R . .
C24 C 0.4744(3) 0.1375(13) 0.8224(7) 0.025(3) Uani 1 1 d U . .
H24 H 0.4904 0.1897 0.8391 0.031 Uiso 1 1 calc R . .
C25 C 0.4590(2) 0.1693(12) 0.7537(7) 0.018(2) Uani 1 1 d U . .
H25 H 0.4645 0.2462 0.7235 0.022 Uiso 1 1 calc R . .
C26 C 0.3980(3) 0.3649(13) 0.7659(7) 0.024(2) Uani 1 1 d U . .
H26 H 0.3908 0.2790 0.7824 0.029 Uiso 1 1 calc R . .
C27 C 0.3965(3) 0.4790(14) 0.8150(8) 0.032(3) Uani 1 1 d U . .
H27 H 0.3877 0.4718 0.8635 0.038 Uiso 1 1 calc R . .
C28 C 0.4077(3) 0.6028(14) 0.7927(8) 0.035(3) Uani 1 1 d U . .
H28 H 0.4073 0.6815 0.8261 0.042 Uiso 1 1 calc R . .
C29 C 0.4194(3) 0.6101(13) 0.7217(8) 0.032(3) Uani 1 1 d U . .
H29 H 0.4273 0.6943 0.7047 0.038 Uiso 1 1 calc R . .
C30 C 0.4197(3) 0.4937(13) 0.6750(7) 0.028(3) Uani 1 1 d U . .
H30 H 0.4276 0.5006 0.6252 0.034 Uiso 1 1 calc R . .
N7 N 0.5000 0.4521(17) 0.7500 0.035(4) Uani 1 2 d SU . .
C31 C 0.4906(3) 0.5230(15) 0.8086(8) 0.037(3) Uani 1 1 d U . .
H31 H 0.4840 0.4734 0.8520 0.044 Uiso 1 1 calc R . .
C32 C 0.4897(3) 0.6628(14) 0.8107(7) 0.033(3) Uani 1 1 d U . .
H32 H 0.4820 0.7083 0.8539 0.039 Uiso 1 1 calc R . .
C33 C 0.5000 0.740(2) 0.7500 0.038(5) Uani 1 2 d SU . .
H33 H 0.5000 0.8378 0.7500 0.046 Uiso 1 2 calc SR . .

loop_
_atom_site_aniso_label
_atom_site_aniso_U_11
_atom_site_aniso_U_22
_atom_site_aniso_U_33
_atom_site_aniso_U_23
_atom_site_aniso_U_13
_atom_site_aniso_U_12
Er1 0.0162(3) 0.0158(2) 0.0117(2) 0.00017(19) 0.00008(19) -0.0002(2)
Er2 0.0154(3) 0.0154(2) 0.0117(2) -0.00064(19) 0.00075(19) -0.0003(2)
I1 0.0267(4) 0.0244(4) 0.0139(4) 0.0024(3) -0.0039(3) 0.0038(3)
I2 0.0171(4) 0.0223(4) 0.0142(4) -0.0003(3) 0.0032(3) -0.0013(3)
Se1 0.0211(6) 0.0210(6) 0.0149(6) -0.0010(5) 0.0014(5) -0.0008(5)
Se2 0.0221(6) 0.0171(5) 0.0176(6) 0.0021(4) 0.0010(5) -0.0003(5)
S3 0.0176(12) 0.0229(13) 0.0172(13) 0.0000(9) -0.0010(9) 0.0011(9)
Se3 0.0176(12) 0.0229(13) 0.0172(13) 0.0000(9) -0.0010(9) 0.0011(9)
N1 0.013(4) 0.023(4) 0.021(5) -0.003(3) -0.002(3) 0.001(3)
N2 0.011(4) 0.026(4) 0.013(4) -0.002(3) -0.001(3) 0.005(3)
N3 0.015(4) 0.024(5) 0.016(4) -0.002(4) 0.004(3) 0.002(3)
N4 0.016(4) 0.025(4) 0.013(4) -0.002(3) -0.002(3) 0.000(3)
N5 0.024(4) 0.015(4) 0.019(4) -0.002(3) -0.005(3) 0.000(4)
N6 0.013(4) 0.020(4) 0.018(4) 0.000(3) 0.000(3) 0.002(3)
C1 0.025(6) 0.027(6) 0.011(5) 0.003(4) 0.003(4) 0.006(5)
C2 0.037(6) 0.031(6) 0.005(5) -0.003(4) -0.006(5) 0.000(5)
C3 0.035(7) 0.033(7) 0.028(7) -0.005(5) 0.006(5) 0.008(5)
C4 0.027(6) 0.036(7) 0.021(6) -0.002(5) -0.005(5) 0.015(5)
C5 0.016(5) 0.036(6) 0.014(6) 0.006(4) 0.006(4) 0.008(5)
C6 0.026(6) 0.022(5) 0.018(5) -0.001(4) -0.005(5) -0.002(5)
C7 0.022(6) 0.029(6) 0.022(6) -0.004(4) -0.001(5) 0.001(5)
C8 0.025(6) 0.021(5) 0.030(6) -0.005(4) 0.003(5) -0.003(5)
C9 0.015(6) 0.026(5) 0.029(5) 0.001(5) 0.006(5) -0.006(5)
C10 0.019(6) 0.030(5) 0.017(5) -0.004(4) 0.009(5) -0.008(5)
C11 0.029(6) 0.031(6) 0.020(5) 0.002(5) 0.008(5) 0.000(5)
C12 0.026(6) 0.037(7) 0.024(6) 0.021(5) 0.004(4) 0.012(5)
C13 0.024(6) 0.031(7) 0.048(7) 0.012(6) 0.013(5) 0.000(5)
C14 0.023(6) 0.025(6) 0.042(6) 0.006(6) -0.004(5) -0.002(5)
C15 0.019(6) 0.033(7) 0.025(6) 0.001(5) -0.002(4) -0.002(5)
C16 0.015(5) 0.024(5) 0.038(7) -0.005(5) 0.008(5) 0.000(4)
C17 0.051(6) 0.015(5) 0.021(6) -0.001(5) -0.004(6) 0.004(5)
C18 0.063(8) 0.025(6) 0.026(7) 0.000(5) 0.012(6) 0.015(5)
C19 0.033(6) 0.028(6) 0.035(7) 0.019(5) 0.018(5) 0.015(5)
C20 0.021(5) 0.022(5) 0.032(7) 0.010(5) -0.001(5) 0.003(4)
C21 0.012(5) 0.020(5) 0.019(5) 0.002(4) 0.004(4) 0.007(4)
C22 0.022(6) 0.025(6) 0.022(6) 0.009(5) 0.010(4) 0.003(4)
C23 0.029(6) 0.028(6) 0.010(5) -0.004(4) 0.000(4) 0.002(5)
C24 0.018(6) 0.027(6) 0.030(6) -0.006(5) -0.009(4) -0.005(5)
C25 0.011(5) 0.023(6) 0.021(5) -0.001(4) -0.002(4) 0.001(4)
C26 0.030(7) 0.032(6) 0.010(5) 0.001(4) -0.001(5) 0.000(5)
C27 0.036(7) 0.040(7) 0.020(6) -0.005(5) 0.009(5) -0.001(6)
C28 0.044(8) 0.032(6) 0.030(7) -0.024(5) 0.008(6) -0.001(6)
C29 0.042(8) 0.020(5) 0.035(7) -0.009(5) 0.016(6) -0.010(6)
C30 0.039(7) 0.026(5) 0.020(6) -0.011(4) 0.007(5) -0.012(5)
N7 0.039(9) 0.036(8) 0.030(9) 0.000 0.012(7) 0.000
C31 0.049(9) 0.037(6) 0.025(7) 0.009(5) 0.017(6) 0.004(7)
C32 0.041(8) 0.039(6) 0.020(6) -0.009(5) 0.010(6) 0.004(6)
C33 0.061(13) 0.028(8) 0.027(10) 0.000 0.009(9) 0.000

loop_
_atom_type_symbol
_atom_type_description
_atom_type_scat_dispersion_real
_atom_type_scat_dispersion_imag
_atom_type_scat_source
C C 0.0033 0.0016 'International Tables Vol C Tables 4.2.6.8 and 6.1.1.4'
H H 0.0000 0.0000 'International Tables Vol C Tables 4.2.6.8 and 6.1.1.4'
N N 0.0061 0.0033 'International Tables Vol C Tables 4.2.6.8 and 6.1.1.4'
S S 0.1246 0.1234 'International Tables Vol C Tables 4.2.6.8 and 6.1.1.4'
Se Se -0.0929 2.2259 'International Tables Vol C Tables 4.2.6.8 and 6.1.1.4'
I I -0.4742 1.8119 'International Tables Vol C Tables 4.2.6.8 and 6.1.1.4'
Er Er -0.2586 4.9576 'International Tables Vol C Tables 4.2.6.8 and 6.1.1.4'

loop_
_geom_angle_atom_site_label_1
_geom_angle_atom_site_label_2
_geom_angle_atom_site_label_3
_geom_angle
_geom_angle_site_symmetry_1
_geom_angle_site_symmetry_3
_geom_angle_publ_flag
N3 Er1 N2 74.4(3) . . ?
N3 Er1 N1 78.2(3) . . ?
N2 Er1 N1 152.0(3) . . ?
N3 Er1 S3 88.9(2) . . ?
N2 Er1 S3 94.2(2) . . ?
N1 Er1 S3 90.8(2) . . ?
N3 Er1 Se1 152.8(2) . . ?
N2 Er1 Se1 78.5(2) . . ?
N1 Er1 Se1 129.0(2) . . ?
S3 Er1 Se1 91.28(6) . . ?
N3 Er1 Se2 158.6(2) . . ?
N2 Er1 Se2 126.9(2) . . ?
N1 Er1 Se2 80.5(2) . . ?
S3 Er1 Se2 90.61(6) . . ?
Se1 Er1 Se2 48.55(3) . . ?
N3 Er1 I1 86.7(2) . . ?
N2 Er1 I1 86.8(2) . . ?
N1 Er1 I1 86.1(2) . . ?
S3 Er1 I1 175.04(6) . . ?
Se1 Er1 I1 93.68(3) . . ?
Se2 Er1 I1 92.67(3) . . ?
N3 Er1 Er2 134.2(2) . . ?
N2 Er1 Er2 101.5(2) . . ?
N1 Er1 Er2 101.6(2) . . ?
S3 Er1 Er2 45.42(5) . . ?
Se1 Er1 Er2 50.41(3) . . ?
Se2 Er1 Er2 50.37(3) . . ?
I1 Er1 Er2 139.09(2) . . ?
N6 Er2 N5 73.8(3) . . ?
N6 Er2 N4 151.1(3) . . ?
N5 Er2 N4 77.7(3) . . ?
N6 Er2 S3 93.1(2) . . ?
N5 Er2 S3 90.2(2) . . ?
N4 Er2 S3 91.4(2) . . ?
N6 Er2 Se1 127.6(2) . . ?
N5 Er2 Se1 158.5(2) . . ?
N4 Er2 Se1 80.9(2) . . ?
S3 Er2 Se1 90.08(6) . . ?
N6 Er2 Se2 79.6(2) . . ?
N5 Er2 Se2 153.4(2) . . ?
N4 Er2 Se2 129.0(2) . . ?
S3 Er2 Se2 90.01(6) . . ?
Se1 Er2 Se2 48.12(3) . . ?
N6 Er2 I2 89.1(2) . . ?
N5 Er2 I2 90.0(2) . . ?
N4 Er2 I2 86.4(2) . . ?
S3 Er2 I2 177.74(6) . . ?
Se1 Er2 I2 88.97(3) . . ?
Se2 Er2 I2 90.87(3) . . ?
N6 Er2 Er1 102.4(2) . . ?
N5 Er2 Er1 135.2(2) . . ?
N4 Er2 Er1 100.9(2) . . ?
S3 Er2 Er1 45.03(5) . . ?
Se1 Er2 Er1 49.50(3) . . ?
Se2 Er2 Er1 50.11(3) . . ?
I2 Er2 Er1 134.85(2) . . ?
Se2 Se1 Er1 66.41(4) . . ?
Se2 Se1 Er2 66.02(4) . . ?
Er1 Se1 Er2 80.09(3) . . ?
Se1 Se2 Er1 65.04(4) . . ?
Se1 Se2 Er2 65.86(4) . . ?
Er1 Se2 Er2 79.52(3) . . ?
Er1 S3 Er2 89.55(7) . . ?
C5 N1 C1 120.2(10) . . ?
C5 N1 Er1 121.7(8) . . ?
C1 N1 Er1 117.9(7) . . ?
C10 N2 C6 117.7(10) . . ?
C10 N2 Er1 121.2(7) . . ?
C6 N2 Er1 121.0(8) . . ?
C11 N3 C15 115.5(10) . . ?
C11 N3 Er1 120.2(8) . . ?
C15 N3 Er1 124.0(8) . . ?
C20 N4 C16 117.5(10) . . ?
C20 N4 Er2 125.4(8) . . ?
C16 N4 Er2 116.4(7) . . ?
C21 N5 C25 118.7(10) . . ?
C21 N5 Er2 120.0(8) . . ?
C25 N5 Er2 120.9(7) . . ?
C30 N6 C26 117.1(10) . . ?
C30 N6 Er2 122.4(7) . . ?
C26 N6 Er2 120.4(8) . . ?
N1 C1 C2 121.4(11) . . ?
C1 C2 C3 119.3(12) . . ?
C4 C3 C2 117.6(12) . . ?
C3 C4 C5 121.7(12) . . ?
N1 C5 C4 119.6(12) . . ?
N2 C6 C7 122.9(11) . . ?
C6 C7 C8 117.6(11) . . ?
C9 C8 C7 118.8(11) . . ?
C8 C9 C10 119.0(11) . . ?
N2 C10 C9 123.9(11) . . ?
N3 C11 C12 123.5(12) . . ?
C13 C12 C11 120.7(12) . . ?
C12 C13 C14 118.0(12) . . ?
C15 C14 C13 118.9(12) . . ?
N3 C15 C14 123.4(12) . . ?
N4 C16 C17 122.1(12) . . ?
C16 C17 C18 119.8(13) . . ?
C19 C18 C17 118.1(12) . . ?
C20 C19 C18 119.2(12) . . ?
N4 C20 C19 123.4(12) . . ?
N5 C21 C22 122.4(11) . . ?
C23 C22 C21 117.7(11) . . ?
C22 C23 C24 120.2(11) . . ?
C25 C24 C23 118.1(11) . . ?
N5 C25 C24 122.9(11) . . ?
N6 C26 C27 122.2(12) . . ?
C28 C27 C26 119.3(11) . . ?
C29 C28 C27 118.7(11) . . ?
C28 C29 C30 119.0(12) . . ?
N6 C30 C29 123.7(12) . . ?
C31 N7 C31 116.9(17) 2_656 . ?
N7 C31 C32 123.8(13) . . ?
C31 C32 C33 120.2(13) . . ?
C32 C33 C32 115.2(18) . 2_656 ?

loop_
_geom_bond_atom_site_label_1
_geom_bond_atom_site_label_2
_geom_bond_distance
_geom_bond_site_symmetry_2
_geom_bond_publ_flag
Er1 N3 2.504(9) . ?
Er1 N2 2.527(9) . ?
Er1 N1 2.532(9) . ?
Er1 S3 2.612(2) . ?
Er1 Se1 2.8505(12) . ?
Er1 Se2 2.8812(12) . ?
Er1 I1 3.0582(9) . ?
Er1 Er2 3.6926(8) . ?
Er2 N6 2.488(9) . ?
Er2 N5 2.502(9) . ?
Er2 N4 2.509(9) . ?
Er2 S3 2.630(2) . ?
Er2 Se1 2.8886(13) . ?
Er2 Se2 2.8922(13) . ?
Er2 I2 3.0874(9) . ?
Se1 Se2 2.3567(16) . ?
N1 C5 1.330(14) . ?
N1 C1 1.349(15) . ?
N2 C10 1.325(15) . ?
N2 C6 1.335(14) . ?
N3 C11 1.349(14) . ?
N3 C15 1.357(15) . ?
N4 C20 1.337(15) . ?
N4 C16 1.356(15) . ?
N5 C21 1.329(14) . ?
N5 C25 1.352(14) . ?
N6 C30 1.333(15) . ?
N6 C26 1.345(14) . ?
C1 C2 1.388(16) . ?
C2 C3 1.389(18) . ?
C3 C4 1.361(18) . ?
C4 C5 1.397(17) . ?
C6 C7 1.393(16) . ?
C7 C8 1.413(17) . ?
C8 C9 1.361(17) . ?
C9 C10 1.375(16) . ?
C11 C12 1.361(17) . ?
C12 C13 1.352(19) . ?
C13 C14 1.387(19) . ?
C14 C15 1.377(17) . ?
C16 C17 1.370(16) . ?
C17 C18 1.39(2) . ?
C18 C19 1.38(2) . ?
C19 C20 1.374(17) . ?
C21 C22 1.411(16) . ?
C22 C23 1.378(17) . ?
C23 C24 1.397(17) . ?
C24 C25 1.371(16) . ?
C26 C27 1.388(17) . ?
C27 C28 1.376(19) . ?
C28 C29 1.363(18) . ?
C29 C30 1.378(16) . ?
N7 C31 1.311(15) 2_656 ?
N7 C31 1.311(15) . ?
C31 C32 1.354(19) . ?
C32 C33 1.387(17) . ?
C33 C32 1.387(17) 2_656 ?

loop_
_geom_torsion_atom_site_label_1
_geom_torsion_atom_site_label_2
_geom_torsion_atom_site_label_3
_geom_torsion_atom_site_label_4
_geom_torsion
_geom_torsion_site_symmetry_1
_geom_torsion_site_symmetry_2
_geom_torsion_site_symmetry_3
_geom_torsion_site_symmetry_4
_geom_torsion_publ_flag
N3 Er1 Er2 N6 -87.0(4) . . . . ?
N2 Er1 Er2 N6 -166.3(3) . . . . ?
N1 Er1 Er2 N6 -2.3(3) . . . . ?
S3 Er1 Er2 N6 -81.8(2) . . . . ?
Se1 Er1 Er2 N6 129.3(2) . . . . ?
Se2 Er1 Er2 N6 64.8(2) . . . . ?
I1 Er1 Er2 N6 95.1(2) . . . . ?
N3 Er1 Er2 N5 -7.5(4) . . . . ?
N2 Er1 Er2 N5 -86.9(4) . . . . ?
N1 Er1 Er2 N5 77.1(4) . . . . ?
S3 Er1 Er2 N5 -2.4(3) . . . . ?
Se1 Er1 Er2 N5 -151.2(3) . . . . ?
Se2 Er1 Er2 N5 144.2(3) . . . . ?
I1 Er1 Er2 N5 174.6(3) . . . . ?
N3 Er1 Er2 N4 75.8(4) . . . . ?
N2 Er1 Er2 N4 -3.5(3) . . . . ?
N1 Er1 Er2 N4 160.5(3) . . . . ?
S3 Er1 Er2 N4 81.0(2) . . . . ?
Se1 Er1 Er2 N4 -67.9(2) . . . . ?
Se2 Er1 Er2 N4 -132.4(2) . . . . ?
I1 Er1 Er2 N4 -102.1(2) . . . . ?
N3 Er1 Er2 S3 -5.1(3) . . . . ?
N2 Er1 Er2 S3 -84.5(2) . . . . ?
N1 Er1 Er2 S3 79.5(2) . . . . ?
Se1 Er1 Er2 S3 -148.83(8) . . . . ?
Se2 Er1 Er2 S3 146.66(8) . . . . ?
I1 Er1 Er2 S3 176.98(8) . . . . ?
N3 Er1 Er2 Se1 143.7(3) . . . . ?
N2 Er1 Er2 Se1 64.4(2) . . . . ?
N1 Er1 Er2 Se1 -131.6(2) . . . . ?
S3 Er1 Er2 Se1 148.83(8) . . . . ?
Se2 Er1 Er2 Se1 -64.51(4) . . . . ?
I1 Er1 Er2 Se1 -34.19(4) . . . . ?
N3 Er1 Er2 Se2 -151.8(3) . . . . ?
N2 Er1 Er2 Se2 128.9(2) . . . . ?
N1 Er1 Er2 Se2 -67.1(2) . . . . ?
S3 Er1 Er2 Se2 -146.66(8) . . . . ?
Se1 Er1 Er2 Se2 64.51(4) . . . . ?
I1 Er1 Er2 Se2 30.32(4) . . . . ?
N3 Er1 Er2 I2 171.7(3) . . . . ?
N2 Er1 Er2 I2 92.3(2) . . . . ?
N1 Er1 Er2 I2 -103.6(2) . . . . ?
S3 Er1 Er2 I2 176.81(8) . . . . ?
Se1 Er1 Er2 I2 27.98(4) . . . . ?
Se2 Er1 Er2 I2 -36.52(4) . . . . ?
I1 Er1 Er2 I2 -6.20(5) . . . . ?
N3 Er1 Se1 Se2 -179.7(5) . . . . ?
N2 Er1 Se1 Se2 176.3(2) . . . . ?
N1 Er1 Se1 Se2 2.4(3) . . . . ?
S3 Er1 Se1 Se2 -89.68(6) . . . . ?
I1 Er1 Se1 Se2 90.32(4) . . . . ?
Er2 Er1 Se1 Se2 -68.05(4) . . . . ?
N3 Er1 Se1 Er2 -111.6(5) . . . . ?
N2 Er1 Se1 Er2 -115.6(2) . . . . ?
N1 Er1 Se1 Er2 70.4(3) . . . . ?
S3 Er1 Se1 Er2 -21.64(6) . . . . ?
Se2 Er1 Se1 Er2 68.05(4) . . . . ?
I1 Er1 Se1 Er2 158.36(3) . . . . ?
N6 Er2 Se1 Se2 -4.0(3) . . . . ?
N5 Er2 Se1 Se2 -179(15) . . . . ?
N4 Er2 Se1 Se2 -178.7(2) . . . . ?
S3 Er2 Se1 Se2 89.95(6) . . . . ?
I2 Er2 Se1 Se2 -92.10(4) . . . . ?
Er1 Er2 Se1 Se2 68.47(4) . . . . ?
N6 Er2 Se1 Er1 -72.5(3) . . . . ?
N5 Er2 Se1 Er1 112.2(6) . . . . ?
N4 Er2 Se1 Er1 112.9(2) . . . . ?
S3 Er2 Se1 Er1 21.48(6) . . . . ?
Se2 Er2 Se1 Er1 -68.47(4) . . . . ?
I2 Er2 Se1 Er1 -160.57(3) . . . . ?
Er2 Se1 Se2 Er1 -89.35(3) . . . . ?
Er1 Se1 Se2 Er2 89.35(3) . . . . ?
N3 Er1 Se2 Se1 179.6(6) . . . . ?
N2 Er1 Se2 Se1 -4.5(3) . . . . ?
N1 Er1 Se2 Se1 -178.1(2) . . . . ?
S3 Er1 Se2 Se1 91.17(6) . . . . ?
I1 Er1 Se2 Se1 -92.55(4) . . . . ?
Er2 Er1 Se2 Se1 68.12(4) . . . . ?
N3 Er1 Se2 Er2 111.5(6) . . . . ?
N2 Er1 Se2 Er2 -72.6(3) . . . . ?
N1 Er1 Se2 Er2 113.8(2) . . . . ?
S3 Er1 Se2 Er2 23.05(6) . . . . ?
Se1 Er1 Se2 Er2 -68.12(4) . . . . ?
I1 Er1 Se2 Er2 -160.67(3) . . . . ?
N6 Er2 Se2 Se1 176.7(2) . . . . ?
N5 Er2 Se2 Se1 179.5(5) . . . . ?
N4 Er2 Se2 Se1 1.7(3) . . . . ?
S3 Er2 Se2 Se1 -90.09(6) . . . . ?
I2 Er2 Se2 Se1 87.83(4) . . . . ?
Er1 Er2 Se2 Se1 -67.21(4) . . . . ?
N6 Er2 Se2 Er1 -116.0(2) . . . . ?
N5 Er2 Se2 Er1 -113.3(5) . . . . ?
N4 Er2 Se2 Er1 68.9(3) . . . . ?
S3 Er2 Se2 Er1 -22.88(6) . . . . ?
Se1 Er2 Se2 Er1 67.21(4) . . . . ?
I2 Er2 Se2 Er1 155.04(3) . . . . ?
N3 Er1 S3 Er2 176.3(2) . . . . ?
N2 Er1 S3 Er2 102.0(2) . . . . ?
N1 Er1 S3 Er2 -105.5(2) . . . . ?
Se1 Er1 S3 Er2 23.51(6) . . . . ?
Se2 Er1 S3 Er2 -25.04(6) . . . . ?
I1 Er1 S3 Er2 -156.5(6) . . . . ?
N6 Er2 S3 Er1 104.5(2) . . . . ?
N5 Er2 S3 Er1 178.3(2) . . . . ?
N4 Er2 S3 Er1 -104.0(2) . . . . ?
Se1 Er2 S3 Er1 -23.18(6) . . . . ?
Se2 Er2 S3 Er1 24.94(6) . . . . ?
I2 Er2 S3 Er1 -88.2(14) . . . . ?
N3 Er1 N1 C5 -54.6(9) . . . . ?
N2 Er1 N1 C5 -42.9(12) . . . . ?
S3 Er1 N1 C5 -143.3(8) . . . . ?
Se1 Er1 N1 C5 124.4(8) . . . . ?
Se2 Er1 N1 C5 126.2(9) . . . . ?
I1 Er1 N1 C5 32.8(8) . . . . ?
Er2 Er1 N1 C5 172.2(8) . . . . ?
N3 Er1 N1 C1 130.6(8) . . . . ?
N2 Er1 N1 C1 142.4(8) . . . . ?
S3 Er1 N1 C1 42.0(8) . . . . ?
Se1 Er1 N1 C1 -50.3(9) . . . . ?
Se2 Er1 N1 C1 -48.5(8) . . . . ?
I1 Er1 N1 C1 -141.9(8) . . . . ?
Er2 Er1 N1 C1 -2.5(8) . . . . ?
N3 Er1 N2 C10 -52.4(8) . . . . ?
N1 Er1 N2 C10 -64.4(11) . . . . ?
S3 Er1 N2 C10 35.2(8) . . . . ?
Se1 Er1 N2 C10 125.7(9) . . . . ?
Se2 Er1 N2 C10 129.1(8) . . . . ?
I1 Er1 N2 C10 -139.9(8) . . . . ?
Er2 Er1 N2 C10 80.5(8) . . . . ?
N3 Er1 N2 C6 130.7(9) . . . . ?
N1 Er1 N2 C6 118.8(9) . . . . ?
S3 Er1 N2 C6 -141.6(8) . . . . ?
Se1 Er1 N2 C6 -51.2(8) . . . . ?
Se2 Er1 N2 C6 -47.7(9) . . . . ?
I1 Er1 N2 C6 43.2(8) . . . . ?
Er2 Er1 N2 C6 -96.3(8) . . . . ?
N2 Er1 N3 C11 121.5(9) . . . . ?
N1 Er1 N3 C11 -64.2(9) . . . . ?
S3 Er1 N3 C11 26.9(8) . . . . ?
Se1 Er1 N3 C11 117.5(8) . . . . ?
Se2 Er1 N3 C11 -61.8(12) . . . . ?
I1 Er1 N3 C11 -150.8(9) . . . . ?
Er2 Er1 N3 C11 30.5(10) . . . . ?
N2 Er1 N3 C15 -52.8(9) . . . . ?
N1 Er1 N3 C15 121.4(9) . . . . ?
S3 Er1 N3 C15 -147.5(9) . . . . ?
Se1 Er1 N3 C15 -56.9(11) . . . . ?
Se2 Er1 N3 C15 123.8(8) . . . . ?
I1 Er1 N3 C15 34.8(9) . . . . ?
Er2 Er1 N3 C15 -143.9(8) . . . . ?
N6 Er2 N4 C20 -50.8(12) . . . . ?
N5 Er2 N4 C20 -59.9(9) . . . . ?
S3 Er2 N4 C20 -149.8(9) . . . . ?
Se1 Er2 N4 C20 120.4(9) . . . . ?
Se2 Er2 N4 C20 119.1(9) . . . . ?
I2 Er2 N4 C20 30.9(9) . . . . ?
Er1 Er2 N4 C20 165.9(9) . . . . ?
N6 Er2 N4 C16 139.2(8) . . . . ?
N5 Er2 N4 C16 130.1(9) . . . . ?
S3 Er2 N4 C16 40.2(8) . . . . ?
Se1 Er2 N4 C16 -49.7(8) . . . . ?
Se2 Er2 N4 C16 -50.9(9) . . . . ?
I2 Er2 N4 C16 -139.2(8) . . . . ?
Er1 Er2 N4 C16 -4.1(8) . . . . ?
N6 Er2 N5 C21 118.6(8) . . . . ?
N4 Er2 N5 C21 -66.0(8) . . . . ?
S3 Er2 N5 C21 25.4(8) . . . . ?
Se1 Er2 N5 C21 -65.3(11) . . . . ?
Se2 Er2 N5 C21 115.8(8) . . . . ?
I2 Er2 N5 C21 -152.4(8) . . . . ?
Er1 Er2 N5 C21 27.1(9) . . . . ?
N6 Er2 N5 C25 -55.2(8) . . . . ?
N4 Er2 N5 C25 120.2(9) . . . . ?
S3 Er2 N5 C25 -148.4(8) . . . . ?
Se1 Er2 N5 C25 120.9(8) . . . . ?
Se2 Er2 N5 C25 -58.0(11) . . . . ?
I2 Er2 N5 C25 33.8(8) . . . . ?
Er1 Er2 N5 C25 -146.7(7) . . . . ?
N5 Er2 N6 C30 121.4(10) . . . . ?
N4 Er2 N6 C30 112.1(10) . . . . ?
S3 Er2 N6 C30 -149.4(9) . . . . ?
Se1 Er2 N6 C30 -56.9(10) . . . . ?
Se2 Er2 N6 C30 -59.9(9) . . . . ?
I2 Er2 N6 C30 31.1(9) . . . . ?
Er1 Er2 N6 C30 -104.8(9) . . . . ?
N5 Er2 N6 C26 -63.6(9) . . . . ?
N4 Er2 N6 C26 -72.8(11) . . . . ?
S3 Er2 N6 C26 25.7(9) . . . . ?
Se1 Er2 N6 C26 118.2(8) . . . . ?
Se2 Er2 N6 C26 115.2(9) . . . . ?
I2 Er2 N6 C26 -153.8(8) . . . . ?
Er1 Er2 N6 C26 70.3(9) . . . . ?
C5 N1 C1 C2 -1.2(17) . . . . ?
Er1 N1 C1 C2 173.6(8) . . . . ?
N1 C1 C2 C3 0.0(18) . . . . ?
C1 C2 C3 C4 1.6(19) . . . . ?
C2 C3 C4 C5 -2(2) . . . . ?
C1 N1 C5 C4 0.7(17) . . . . ?
Er1 N1 C5 C4 -173.9(8) . . . . ?
C3 C4 C5 N1 1.1(19) . . . . ?
C10 N2 C6 C7 -1.2(17) . . . . ?
Er1 N2 C6 C7 175.8(9) . . . . ?
N2 C6 C7 C8 1.6(18) . . . . ?
C6 C7 C8 C9 -0.6(18) . . . . ?
C7 C8 C9 C10 -0.7(18) . . . . ?
C6 N2 C10 C9 -0.3(17) . . . . ?
Er1 N2 C10 C9 -177.2(9) . . . . ?
C8 C9 C10 N2 1.2(19) . . . . ?
C15 N3 C11 C12 1.5(18) . . . . ?
Er1 N3 C11 C12 -173.4(9) . . . . ?
N3 C11 C12 C13 -1(2) . . . . ?
C11 C12 C13 C14 -0.3(19) . . . . ?
C12 C13 C14 C15 0.5(19) . . . . ?
C11 N3 C15 C14 -1.3(18) . . . . ?
Er1 N3 C15 C14 173.4(9) . . . . ?
C13 C14 C15 N3 0(2) . . . . ?
C20 N4 C16 C17 0.2(18) . . . . ?
Er2 N4 C16 C17 171.0(10) . . . . ?
N4 C16 C17 C18 -0.5(19) . . . . ?
C16 C17 C18 C19 0.6(19) . . . . ?
C17 C18 C19 C20 -0.3(19) . . . . ?
C16 N4 C20 C19 0.1(17) . . . . ?
Er2 N4 C20 C19 -169.9(9) . . . . ?
C18 C19 C20 N4 0.0(19) . . . . ?
C25 N5 C21 C22 -2.8(16) . . . . ?
Er2 N5 C21 C22 -176.8(8) . . . . ?
N5 C21 C22 C23 1.9(16) . . . . ?
C21 C22 C23 C24 -0.7(17) . . . . ?
C22 C23 C24 C25 0.4(18) . . . . ?
C21 N5 C25 C24 2.5(17) . . . . ?
Er2 N5 C25 C24 176.4(9) . . . . ?
C23 C24 C25 N5 -1.4(18) . . . . ?
C30 N6 C26 C27 0.9(18) . . . . ?
Er2 N6 C26 C27 -174.4(10) . . . . ?
N6 C26 C27 C28 -2(2) . . . . ?
C26 C27 C28 C29 2(2) . . . . ?
C27 C28 C29 C30 0(2) . . . . ?
C26 N6 C30 C29 1(2) . . . . ?
Er2 N6 C30 C29 175.9(11) . . . . ?
C28 C29 C30 N6 -1(2) . . . . ?
C31 N7 C31 C32 1.1(11) 2_656 . . . ?
N7 C31 C32 C33 -2(2) . . . . ?
C31 C32 C33 C32 1.1(11) . . . 2_656 ?
